data_7708232
loop_
_publ_author_name
'Upadhyay, Aditya'
'Jha, Raushan Kumar'
'BATABYAL, MONOJIT'
'Dutta, Tanoy'
'Koner, Apurba Lal'
'Kumar, Sangit'

_publ_section_title
;
 Janus-Faced Oxidant and Antioxidant Profiles of Organo Diselenides
;
_journal_name_full 'Dalton Transactions'
_journal_paper_doi 10.1039/D1DT01565F
_journal_year 2021
_chemical_formula_sum 'C42 H56 N2 O2 Se2'
_chemical_formula_weight 778.80
_space_group_crystal_system triclinic
_space_group_IT_number 2
_space_group_name_Hall '-P 1'
_space_group_name_H-M_alt 'P -1'
_atom_sites_solution_hydrogens geom
_audit_creation_method SHELXL-2016/6
_audit_update_record
;
2021-08-20 deposited with the CCDC.	2021-09-07 downloaded from the CCDC.
;
_cell_angle_alpha 71.613(2)
_cell_angle_beta 89.239(2)
_cell_angle_gamma 72.347(2)
_cell_formula_units_Z 2
_cell_length_a 10.2947(3)
_cell_length_b 13.2430(4)
_cell_length_c 16.0604(5)
_cell_measurement_reflns_used 4175
_cell_measurement_temperature 293(2)
_cell_measurement_theta_max 25.57
_cell_measurement_theta_min 2.27
_cell_volume 1971.70(11)
_computing_cell_refinement 'Bruker SAINT'
_computing_data_collection 'Bruker APEX2'
_computing_data_reduction 'Bruker SAINT'
_computing_molecular_graphics 'Bruker SHELXTL'
_computing_publication_material 'Bruker SHELXTL'
_computing_structure_refinement 'SHELXL-2014 (Sheldrick 2014)'
_computing_structure_solution 'SHELXS-97 (Sheldrick 2008)'
_diffrn_ambient_temperature 296(2)
_diffrn_measured_fraction_theta_full 0.998
_diffrn_measured_fraction_theta_max 0.991
_diffrn_measurement_device_type 'Bruker APEX-II CCD'
_diffrn_measurement_method '\f and \w scans'
_diffrn_radiation_type MoK\a
_diffrn_radiation_wavelength 0.71073
_diffrn_reflns_av_R_equivalents 0.0645
_diffrn_reflns_av_unetI/netI 0.0763
_diffrn_reflns_Laue_measured_fraction_full 0.998
_diffrn_reflns_Laue_measured_fraction_max 0.991
_diffrn_reflns_limit_h_max 13
_diffrn_reflns_limit_h_min -13
_diffrn_reflns_limit_k_max 16
_diffrn_reflns_limit_k_min -16
_diffrn_reflns_limit_l_max 18
_diffrn_reflns_limit_l_min -20
_diffrn_reflns_number 32548
_diffrn_reflns_point_group_measured_fraction_full 0.998
_diffrn_reflns_point_group_measured_fraction_max 0.991
_diffrn_reflns_theta_full 25.242
_diffrn_reflns_theta_max 27.138
_diffrn_reflns_theta_min 1.707
_exptl_absorpt_coefficient_mu 1.911
_exptl_absorpt_correction_T_max 0.7456
_exptl_absorpt_correction_T_min 0.6151
_exptl_absorpt_correction_type multi-scan
_exptl_crystal_colour RED
_exptl_crystal_density_diffrn 1.312
_exptl_crystal_description NEEDLE
_exptl_crystal_F_000 812
_exptl_crystal_size_max 0.06
_exptl_crystal_size_mid 0.04
_exptl_crystal_size_min 0.03
_refine_diff_density_max 3.180
_refine_diff_density_min -1.256
_refine_diff_density_rms 0.121
_refine_ls_extinction_method none
_refine_ls_goodness_of_fit_ref 1.107
_refine_ls_hydrogen_treatment constr
_refine_ls_matrix_type full
_refine_ls_number_parameters 415
_refine_ls_number_reflns 8653
_refine_ls_number_restraints 0
_refine_ls_restrained_S_all 1.107
_refine_ls_R_factor_all 0.1050
_refine_ls_R_factor_gt 0.0707
_refine_ls_shift/su_max 0.001
_refine_ls_shift/su_mean 0.000
_refine_ls_structure_factor_coef Fsqd
_refine_ls_weighting_details 'w=1/[\s^2^(Fo^2^)+(0.1022P)^2^+2.2302P] where P=(Fo^2^+2Fc^2^)/3'
_refine_ls_weighting_scheme calc
_refine_ls_wR_factor_gt 0.1911
_refine_ls_wR_factor_ref 0.2112
_reflns_Friedel_coverage 0.000
_reflns_number_gt 5772
_reflns_number_total 8653
_reflns_threshold_expression 'I > 2\s(I)'
_cod_data_source_file d1dt01565f3.cif
_cod_data_source_block shelx_CCDC5
_cod_depositor_comments
;
The following automatic conversions were performed:

data item '_exptl_absorpt_correction_type' value 'MULTI-SCAN' was
changed to 'multi-scan' in accordance with the
/home/data/users/saulius/crontab/automatic-downloads/rss-feeds/RSC/lib/dictionaries/cif_core.dic
dictionary named 'cif_core.dic' version 2.4.2 last updated on
2011-04-26.

Automatic conversion script
Id: cif_fix_values 7556 2019-12-06 15:28:31Z antanas 
;
_cod_database_code 7708232
_shelx_shelxl_version_number 2016/6
_shelx_space_group_comment
;
The symmetry employed for this shelxl refinement is uniquely defined
by the following loop, which should always be used as a source of
symmetry information in preference to the above space-group names.
They are only intended as comments.
;

loop_
_space_group_symop_operation_xyz
'x, y, z'
'-x, -y, -z'

loop_
_atom_site_label
_atom_site_type_symbol
_atom_site_fract_x
_atom_site_fract_y
_atom_site_fract_z
_atom_site_U_iso_or_equiv
_atom_site_adp_type
_atom_site_occupancy
_atom_site_site_symmetry_order
_atom_site_calc_flag
_atom_site_refinement_flags_posn
_atom_site_refinement_flags_adp
_atom_site_refinement_flags_occupancy
_atom_site_disorder_assembly
_atom_site_disorder_group
Se1 Se 0.50317(5) 0.32880(4) 0.25178(4) 0.03312(18) Uani 1 1 d . . . . .
Se2 Se 0.37394(6) 0.27797(4) 0.36987(4) 0.03736(19) Uani 1 1 d . . . . .
O1 O 0.7391(3) 0.1220(3) 0.5451(3) 0.0370(9) Uani 1 1 d . . . . .
H021 H 0.724828 0.141138 0.491450 0.055 Uiso 1 1 calc R U . . .
O2 O 0.2678(4) 0.3502(3) 0.0843(3) 0.0377(9) Uani 1 1 d . . . . .
H2O2 H 0.252674 0.389342 0.116180 0.057 Uiso 1 1 calc R U . . .
N2 N 0.1340(4) 0.4092(4) 0.2220(3) 0.0317(10) Uani 1 1 d . . . . .
H0N2 H 0.195745 0.346036 0.228177 0.038 Uiso 1 1 calc R U . . .
N1 N 0.7758(4) 0.2257(3) 0.3740(3) 0.0321(10) Uani 1 1 d . . . . .
H0N1 H 0.720804 0.189719 0.369363 0.039 Uiso 1 1 calc R U . . .
C11 C 1.0519(5) 0.0684(4) 0.6772(3) 0.0236(10) Uani 1 1 d . . . . .
H11 H 1.084141 0.043634 0.736333 0.028 Uiso 1 1 calc R U . . .
C33 C -0.0927(5) 0.2941(4) 0.0253(3) 0.0283(11) Uani 1 1 d . . . . .
C32 C 0.0305(5) 0.2489(4) -0.0065(3) 0.0270(11) Uani 1 1 d . . . . .
H32 H 0.030626 0.206109 -0.042588 0.032 Uiso 1 1 calc R U . . .
C13 C 1.0918(5) 0.1287(4) 0.5263(3) 0.0259(11) Uani 1 1 d . . . . .
H13 H 1.148927 0.146751 0.482602 0.031 Uiso 1 1 calc R U . . .
C12 C 1.1424(5) 0.0926(4) 0.6138(3) 0.0253(11) Uani 1 1 d . . . . .
C31 C 0.1530(5) 0.2639(4) 0.0126(3) 0.0260(11) Uani 1 1 d . . . . .
C29 C 0.0288(5) 0.3752(4) 0.1012(4) 0.0291(11) Uani 1 1 d . . . . .
C8 C 0.9578(5) 0.1389(4) 0.5017(3) 0.0258(11) Uani 1 1 d . . . . .
C10 C 0.9157(5) 0.0794(4) 0.6568(3) 0.0260(11) Uani 1 1 d . . . . .
C6 C 0.7269(5) 0.3435(4) 0.3510(3) 0.0283(11) Uani 1 1 d . . . . .
C30 C 0.1505(5) 0.3297(4) 0.0665(3) 0.0288(11) Uani 1 1 d . . . . .
C7 C 0.9192(5) 0.1647(4) 0.4056(4) 0.0326(12) Uani 1 1 d . . . . .
H7A H 0.974420 0.207912 0.371642 0.039 Uiso 1 1 calc R U . . .
H7B H 0.943342 0.094393 0.393313 0.039 Uiso 1 1 calc R U . . .
C34 C -0.0900(5) 0.3561(4) 0.0801(3) 0.0300(12) Uani 1 1 d . . . . .
H34 H -0.170227 0.385796 0.103452 0.036 Uiso 1 1 calc R U . . .
C9 C 0.8705(5) 0.1151(4) 0.5665(4) 0.0269(11) Uani 1 1 d . . . . .
C1 C 0.6010(5) 0.4034(4) 0.2995(3) 0.0298(12) Uani 1 1 d . . . . .
C18 C 1.2908(5) 0.0835(4) 0.6385(3) 0.0269(11) Uani 1 1 d . . . . .
C5 C 0.7953(6) 0.4009(4) 0.3818(4) 0.0342(13) Uani 1 1 d . . . . .
H5 H 0.878949 0.362372 0.415430 0.041 Uiso 1 1 calc R U . . .
C36 C 0.3962(5) 0.1330(5) 0.0492(4) 0.0381(14) Uani 1 1 d . . . . .
H00D H 0.412770 0.173521 0.085865 0.057 Uiso 1 1 calc R U . . .
H00E H 0.365295 0.072451 0.083736 0.057 Uiso 1 1 calc R U . . .
H00F H 0.479330 0.103476 0.024917 0.057 Uiso 1 1 calc R U . . .
C28 C 0.0211(6) 0.4520(5) 0.1542(4) 0.0368(13) Uani 1 1 d . . . . .
H28A H 0.021153 0.524725 0.114964 0.044 Uiso 1 1 calc R U . . .
H28B H -0.064354 0.462456 0.181566 0.044 Uiso 1 1 calc R U . . .
C27 C 0.1426(5) 0.4699(4) 0.2769(4) 0.0323(12) Uani 1 1 d . . . . .
C39 C -0.2244(9) 0.2771(11) 0.0011(8) 0.1062(19) Uani 1 1 d . . . . .
C35 C 0.2855(5) 0.2128(4) -0.0264(4) 0.0326(12) Uani 1 1 d . . . . .
C14 C 0.8225(5) 0.0484(5) 0.7294(4) 0.0329(12) Uani 1 1 d . . . . .
C2 C 0.5478(6) 0.5180(4) 0.2824(4) 0.0375(13) Uani 1 1 d . . . . .
H2 H 0.464486 0.557363 0.248549 0.045 Uiso 1 1 calc R U . . .
C20 C 1.3888(5) 0.0258(5) 0.5831(4) 0.0335(12) Uani 1 1 d . . . . .
H212 H 1.361501 0.066385 0.521738 0.050 Uiso 1 1 calc R U . . .
H112 H 1.480044 0.024207 0.596864 0.050 Uiso 1 1 calc R U . . .
H00I H 1.386586 -0.049511 0.595991 0.050 Uiso 1 1 calc R U . . .
C22 C 0.2454(6) 0.4242(4) 0.3485(4) 0.0322(12) Uani 1 1 d . . . . .
C15 C 0.6943(6) 0.1498(5) 0.7204(4) 0.0431(15) Uani 1 1 d . . . . .
H00K H 0.646509 0.173739 0.663146 0.065 Uiso 1 1 calc R U . . .
H00L H 0.635224 0.128781 0.764811 0.065 Uiso 1 1 calc R U . . .
H00M H 0.721233 0.210070 0.727677 0.065 Uiso 1 1 calc R U . . .
C26 C 0.0538(6) 0.5799(5) 0.2614(4) 0.0422(15) Uani 1 1 d . . . . .
H26 H -0.015025 0.612133 0.215255 0.051 Uiso 1 1 calc R U . . .
C4 C 0.7400(6) 0.5165(4) 0.3631(4) 0.0402(14) Uani 1 1 d . . . . .
H4 H 0.787652 0.554531 0.383704 0.048 Uiso 1 1 calc R U . . .
C37 C 0.3363(6) 0.3065(5) -0.0838(4) 0.0429(15) Uani 1 1 d . . . . .
H01A H 0.350699 0.350406 -0.049427 0.064 Uiso 1 1 calc R U . . .
H01B H 0.420945 0.274571 -0.105559 0.064 Uiso 1 1 calc R U . . .
H01C H 0.269356 0.353436 -0.132481 0.064 Uiso 1 1 calc R U . . .
C17 C 0.8927(6) 0.0152(6) 0.8213(4) 0.0467(16) Uani 1 1 d . . . . .
H01D H 0.830995 -0.003491 0.864506 0.070 Uiso 1 1 calc R U . . .
H01E H 0.973076 -0.048541 0.830115 0.070 Uiso 1 1 calc R U . . .
H01F H 0.918215 0.076760 0.827177 0.070 Uiso 1 1 calc R U . . .
C3 C 0.6160(7) 0.5748(5) 0.3145(4) 0.0449(16) Uani 1 1 d . . . . .
H3 H 0.578522 0.651624 0.303385 0.054 Uiso 1 1 calc R U . . .
C16 C 0.7804(6) -0.0511(5) 0.7228(4) 0.0416(14) Uani 1 1 d . . . . .
H01G H 0.735909 -0.031883 0.665293 0.062 Uiso 1 1 calc R U . . .
H01H H 0.860413 -0.115358 0.732625 0.062 Uiso 1 1 calc R U . . .
H01I H 0.718731 -0.067966 0.766550 0.062 Uiso 1 1 calc R U . . .
C23 C 0.2571(7) 0.4861(5) 0.4010(4) 0.0437(15) Uani 1 1 d . . . . .
H23 H 0.325624 0.455354 0.447301 0.052 Uiso 1 1 calc R U . . .
C21 C 1.2992(6) 0.2022(5) 0.6194(5) 0.0443(15) Uani 1 1 d . . . . .
H01J H 1.269045 0.244928 0.558677 0.066 Uiso 1 1 calc R U . . .
H01K H 1.241632 0.237788 0.656298 0.066 Uiso 1 1 calc R U . . .
H01L H 1.392068 0.198117 0.631364 0.066 Uiso 1 1 calc R U . . .
C19 C 1.3383(6) 0.0165(6) 0.7341(4) 0.0423(15) Uani 1 1 d . . . . .
H01M H 1.278585 0.050645 0.770875 0.063 Uiso 1 1 calc R U . . .
H01N H 1.336462 -0.058717 0.745629 0.063 Uiso 1 1 calc R U . . .
H01O H 1.429920 0.015002 0.746501 0.063 Uiso 1 1 calc R U . . .
C25 C 0.0698(7) 0.6395(5) 0.3156(5) 0.0509(17) Uani 1 1 d . . . . .
H25 H 0.012515 0.712751 0.303972 0.061 Uiso 1 1 calc R U . . .
C24 C 0.1681(8) 0.5935(6) 0.3859(5) 0.0564(19) Uani 1 1 d . . . . .
H24 H 0.174665 0.633941 0.422772 0.068 Uiso 1 1 calc R U . . .
C38 C 0.2636(6) 0.1445(6) -0.0820(4) 0.0464(16) Uani 1 1 d . . . . .
H01P H 0.231501 0.085036 -0.046690 0.070 Uiso 1 1 calc R U . . .
H01Q H 0.196862 0.192069 -0.130740 0.070 Uiso 1 1 calc R U . . .
H01R H 0.348450 0.113204 -0.103818 0.070 Uiso 1 1 calc R U . . .
C40 C -0.2135(9) 0.2041(9) -0.0507(8) 0.1062(19) Uani 1 1 d . . . . .
H11S H -0.172810 0.231160 -0.103865 0.159 Uiso 1 1 calc R U . . .
H11T H -0.157362 0.129640 -0.017463 0.159 Uiso 1 1 calc R U . . .
H01U H -0.303034 0.202919 -0.065238 0.159 Uiso 1 1 calc R U . . .
C41 C -0.3254(9) 0.3902(9) -0.0483(8) 0.1062(19) Uani 1 1 d . . . . .
H01V H -0.333839 0.439897 -0.014618 0.159 Uiso 1 1 calc R U . . .
H01W H -0.293589 0.420827 -0.104247 0.159 Uiso 1 1 calc R U . . .
H11W H -0.413002 0.381848 -0.057477 0.159 Uiso 1 1 calc R U . . .
C42 C -0.2875(9) 0.2320(10) 0.0822(7) 0.1062(19) Uani 1 1 d . . . . .
H01$ H -0.296141 0.278902 0.118263 0.159 Uiso 1 1 calc R U . . .
H01 H -0.376403 0.230545 0.066541 0.159 Uiso 1 1 calc R U . . .
H01T H -0.230731 0.157266 0.114317 0.159 Uiso 1 1 calc R U . . .

loop_
_atom_site_aniso_label
_atom_site_aniso_U_11
_atom_site_aniso_U_22
_atom_site_aniso_U_33
_atom_site_aniso_U_23
_atom_site_aniso_U_13
_atom_site_aniso_U_12
Se1 0.0304(3) 0.0357(3) 0.0300(3) -0.0143(2) -0.0072(2) -0.0017(2)
Se2 0.0450(4) 0.0307(3) 0.0329(3) -0.0053(2) -0.0057(3) -0.0121(3)
O1 0.0209(18) 0.047(2) 0.042(2) -0.0139(18) -0.0049(17) -0.0090(17)
O2 0.0252(19) 0.047(2) 0.052(3) -0.028(2) 0.0011(18) -0.0145(17)
N2 0.027(2) 0.030(2) 0.038(3) -0.018(2) -0.006(2) -0.0003(19)
N1 0.029(2) 0.024(2) 0.040(3) -0.0087(19) -0.011(2) -0.0050(18)
C11 0.025(3) 0.021(2) 0.025(3) -0.010(2) -0.002(2) -0.005(2)
C33 0.022(3) 0.031(3) 0.033(3) -0.008(2) 0.002(2) -0.012(2)
C32 0.027(3) 0.030(3) 0.027(3) -0.012(2) -0.002(2) -0.009(2)
C13 0.027(3) 0.017(2) 0.031(3) -0.007(2) 0.002(2) -0.004(2)
C12 0.025(3) 0.019(2) 0.035(3) -0.013(2) 0.000(2) -0.005(2)
C31 0.019(2) 0.029(3) 0.030(3) -0.008(2) 0.003(2) -0.010(2)
C29 0.025(3) 0.032(3) 0.033(3) -0.015(2) 0.003(2) -0.008(2)
C8 0.026(3) 0.019(2) 0.031(3) -0.010(2) -0.005(2) -0.002(2)
C10 0.022(2) 0.023(2) 0.033(3) -0.011(2) 0.002(2) -0.004(2)
C6 0.035(3) 0.022(2) 0.026(3) -0.008(2) 0.001(2) -0.007(2)
C30 0.024(3) 0.030(3) 0.034(3) -0.011(2) -0.002(2) -0.011(2)
C7 0.030(3) 0.027(3) 0.036(3) -0.012(2) -0.005(2) 0.000(2)
C34 0.021(3) 0.035(3) 0.033(3) -0.013(2) 0.004(2) -0.004(2)
C9 0.021(2) 0.020(2) 0.037(3) -0.010(2) -0.007(2) -0.002(2)
C1 0.032(3) 0.029(3) 0.024(3) -0.008(2) -0.001(2) -0.006(2)
C18 0.022(2) 0.026(2) 0.034(3) -0.011(2) 0.003(2) -0.008(2)
C5 0.039(3) 0.025(3) 0.035(3) -0.006(2) -0.005(2) -0.009(2)
C36 0.022(3) 0.041(3) 0.050(4) -0.017(3) 0.006(3) -0.007(2)
C28 0.026(3) 0.037(3) 0.048(4) -0.021(3) -0.003(3) -0.004(2)
C27 0.033(3) 0.030(3) 0.039(3) -0.016(2) 0.008(2) -0.013(2)
C39 0.055(3) 0.149(5) 0.142(5) -0.060(4) -0.001(3) -0.057(3)
C35 0.025(3) 0.036(3) 0.034(3) -0.013(2) 0.003(2) -0.004(2)
C14 0.027(3) 0.040(3) 0.032(3) -0.011(2) 0.005(2) -0.010(2)
C2 0.038(3) 0.030(3) 0.034(3) -0.003(2) -0.002(3) -0.003(2)
C20 0.026(3) 0.035(3) 0.038(3) -0.013(2) 0.000(2) -0.007(2)
C22 0.040(3) 0.035(3) 0.028(3) -0.013(2) 0.008(2) -0.019(3)
C15 0.030(3) 0.050(4) 0.051(4) -0.022(3) 0.009(3) -0.007(3)
C26 0.031(3) 0.041(3) 0.062(4) -0.027(3) 0.007(3) -0.010(3)
C4 0.055(4) 0.029(3) 0.039(3) -0.012(2) 0.001(3) -0.017(3)
C37 0.031(3) 0.054(4) 0.039(3) -0.010(3) 0.009(3) -0.012(3)
C17 0.033(3) 0.069(4) 0.033(3) -0.011(3) 0.010(3) -0.015(3)
C3 0.059(4) 0.021(3) 0.046(4) -0.009(2) -0.005(3) -0.003(3)
C16 0.035(3) 0.040(3) 0.049(4) -0.012(3) 0.016(3) -0.016(3)
C23 0.058(4) 0.051(4) 0.034(3) -0.023(3) 0.007(3) -0.025(3)
C21 0.032(3) 0.035(3) 0.072(5) -0.023(3) 0.000(3) -0.013(3)
C19 0.029(3) 0.065(4) 0.036(3) -0.025(3) -0.004(3) -0.011(3)
C25 0.048(4) 0.038(3) 0.079(5) -0.038(3) 0.022(4) -0.012(3)
C24 0.076(5) 0.063(4) 0.055(4) -0.043(4) 0.021(4) -0.032(4)
C38 0.033(3) 0.064(4) 0.048(4) -0.033(3) 0.002(3) -0.007(3)
C40 0.055(3) 0.149(5) 0.142(5) -0.060(4) -0.001(3) -0.057(3)
C41 0.055(3) 0.149(5) 0.142(5) -0.060(4) -0.001(3) -0.057(3)
C42 0.055(3) 0.149(5) 0.142(5) -0.060(4) -0.001(3) -0.057(3)

loop_
_atom_type_symbol
_atom_type_description
_atom_type_scat_dispersion_real
_atom_type_scat_dispersion_imag
_atom_type_scat_source
C C 0.0033 0.0016 'International Tables Vol C Tables 4.2.6.8 and 6.1.1.4'
H H 0.0000 0.0000 'International Tables Vol C Tables 4.2.6.8 and 6.1.1.4'
N N 0.0061 0.0033 'International Tables Vol C Tables 4.2.6.8 and 6.1.1.4'
O O 0.0106 0.0060 'International Tables Vol C Tables 4.2.6.8 and 6.1.1.4'
Se Se -0.0929 2.2259 'International Tables Vol C Tables 4.2.6.8 and 6.1.1.4'

loop_
_geom_angle_atom_site_label_1
_geom_angle_atom_site_label_2
_geom_angle_atom_site_label_3
_geom_angle
_geom_angle_site_symmetry_1
_geom_angle_site_symmetry_3
_geom_angle_publ_flag
C1 Se1 Se2 99.16(16) . . ?
C22 Se2 Se1 96.39(16) . . ?
C9 O1 H021 109.5 . . ?
C30 O2 H2O2 109.5 . . ?
C27 N2 C28 120.1(4) . . ?
C27 N2 H0N2 120.0 . . ?
C28 N2 H0N2 120.0 . . ?
C6 N1 C7 120.2(4) . . ?
C6 N1 H0N1 119.9 . . ?
C7 N1 H0N1 119.9 . . ?
C10 C11 C12 123.8(5) . . ?
C10 C11 H11 118.1 . . ?
C12 C11 H11 118.1 . . ?
C34 C33 C32 117.1(5) . . ?
C34 C33 C39 121.1(6) . . ?
C32 C33 C39 121.9(6) . . ?
C31 C32 C33 123.9(5) . . ?
C31 C32 H32 118.0 . . ?
C33 C32 H32 118.0 . . ?
C12 C13 C8 122.1(5) . . ?
C12 C13 H13 119.0 . . ?
C8 C13 H13 119.0 . . ?
C13 C12 C11 116.9(4) . . ?
C13 C12 C18 120.6(5) . . ?
C11 C12 C18 122.5(5) . . ?
C32 C31 C30 117.2(5) . . ?
C32 C31 C35 121.0(5) . . ?
C30 C31 C35 121.7(4) . . ?
C34 C29 C30 119.2(5) . . ?
C34 C29 C28 119.0(5) . . ?
C30 C29 C28 121.7(5) . . ?
C9 C8 C13 119.4(5) . . ?
C9 C8 C7 122.9(5) . . ?
C13 C8 C7 117.5(5) . . ?
C11 C10 C9 116.8(5) . . ?
C11 C10 C14 121.3(5) . . ?
C9 C10 C14 121.9(4) . . ?
C5 C6 C1 119.0(5) . . ?
C5 C6 N1 121.5(5) . . ?
C1 C6 N1 119.3(5) . . ?
O2 C30 C31 119.2(5) . . ?
O2 C30 C29 120.2(5) . . ?
C31 C30 C29 120.7(5) . . ?
N1 C7 C8 116.6(5) . . ?
N1 C7 H7A 108.2 . . ?
C8 C7 H7A 108.2 . . ?
N1 C7 H7B 108.2 . . ?
C8 C7 H7B 108.2 . . ?
H7A C7 H7B 107.3 . . ?
C33 C34 C29 122.0(5) . . ?
C33 C34 H34 119.0 . . ?
C29 C34 H34 119.0 . . ?
O1 C9 C8 121.2(5) . . ?
O1 C9 C10 117.7(5) . . ?
C8 C9 C10 121.1(4) . . ?
C2 C1 C6 119.5(5) . . ?
C2 C1 Se1 119.5(4) . . ?
C6 C1 Se1 121.0(4) . . ?
C19 C18 C20 107.3(4) . . ?
C19 C18 C21 109.3(5) . . ?
C20 C18 C21 108.8(5) . . ?
C19 C18 C12 112.6(4) . . ?
C20 C18 C12 110.3(4) . . ?
C21 C18 C12 108.4(4) . . ?
C6 C5 C4 120.3(5) . . ?
C6 C5 H5 119.8 . . ?
C4 C5 H5 119.8 . . ?
C35 C36 H00D 109.5 . . ?
C35 C36 H00E 109.5 . . ?
H00D C36 H00E 109.5 . . ?
C35 C36 H00F 109.5 . . ?
H00D C36 H00F 109.5 . . ?
H00E C36 H00F 109.5 . . ?
N2 C28 C29 112.6(4) . . ?
N2 C28 H28A 109.1 . . ?
C29 C28 H28A 109.1 . . ?
N2 C28 H28B 109.1 . . ?
C29 C28 H28B 109.1 . . ?
H28A C28 H28B 107.8 . . ?
N2 C27 C26 121.3(5) . . ?
N2 C27 C22 120.5(5) . . ?
C26 C27 C22 118.1(5) . . ?
C40 C39 C42 107.4(9) . . ?
C40 C39 C41 108.4(9) . . ?
C42 C39 C41 105.7(9) . . ?
C40 C39 C33 116.4(8) . . ?
C42 C39 C33 109.8(8) . . ?
C41 C39 C33 108.5(8) . . ?
C38 C35 C37 108.5(5) . . ?
C38 C35 C36 107.2(5) . . ?
C37 C35 C36 109.8(5) . . ?
C38 C35 C31 112.3(5) . . ?
C37 C35 C31 109.5(4) . . ?
C36 C35 C31 109.6(4) . . ?
C17 C14 C10 112.2(4) . . ?
C17 C14 C16 108.1(5) . . ?
C10 C14 C16 109.7(4) . . ?
C17 C14 C15 106.5(5) . . ?
C10 C14 C15 110.1(5) . . ?
C16 C14 C15 110.1(5) . . ?
C3 C2 C1 121.2(5) . . ?
C3 C2 H2 119.4 . . ?
C1 C2 H2 119.4 . . ?
C18 C20 H212 109.5 . . ?
C18 C20 H112 109.5 . . ?
H212 C20 H112 109.5 . . ?
C18 C20 H00I 109.5 . . ?
H212 C20 H00I 109.5 . . ?
H112 C20 H00I 109.5 . . ?
C23 C22 C27 120.5(5) . . ?
C23 C22 Se2 119.3(5) . . ?
C27 C22 Se2 120.1(4) . . ?
C14 C15 H00K 109.5 . . ?
C14 C15 H00L 109.5 . . ?
H00K C15 H00L 109.5 . . ?
C14 C15 H00M 109.5 . . ?
H00K C15 H00M 109.5 . . ?
H00L C15 H00M 109.5 . . ?
C25 C26 C27 119.5(6) . . ?
C25 C26 H26 120.2 . . ?
C27 C26 H26 120.2 . . ?
C3 C4 C5 120.8(6) . . ?
C3 C4 H4 119.6 . . ?
C5 C4 H4 119.6 . . ?
C35 C37 H01A 109.5 . . ?
C35 C37 H01B 109.5 . . ?
H01A C37 H01B 109.5 . . ?
C35 C37 H01C 109.5 . . ?
H01A C37 H01C 109.5 . . ?
H01B C37 H01C 109.5 . . ?
C14 C17 H01D 109.5 . . ?
C14 C17 H01E 109.5 . . ?
H01D C17 H01E 109.5 . . ?
C14 C17 H01F 109.5 . . ?
H01D C17 H01F 109.5 . . ?
H01E C17 H01F 109.5 . . ?
C4 C3 C2 119.1(5) . . ?
C4 C3 H3 120.5 . . ?
C2 C3 H3 120.5 . . ?
C14 C16 H01G 109.5 . . ?
C14 C16 H01H 109.5 . . ?
H01G C16 H01H 109.5 . . ?
C14 C16 H01I 109.5 . . ?
H01G C16 H01I 109.5 . . ?
H01H C16 H01I 109.5 . . ?
C22 C23 C24 120.9(6) . . ?
C22 C23 H23 119.6 . . ?
C24 C23 H23 119.6 . . ?
C18 C21 H01J 109.5 . . ?
C18 C21 H01K 109.5 . . ?
H01J C21 H01K 109.5 . . ?
C18 C21 H01L 109.5 . . ?
H01J C21 H01L 109.5 . . ?
H01K C21 H01L 109.5 . . ?
C18 C19 H01M 109.5 . . ?
C18 C19 H01N 109.5 . . ?
H01M C19 H01N 109.5 . . ?
C18 C19 H01O 109.5 . . ?
H01M C19 H01O 109.5 . . ?
H01N C19 H01O 109.5 . . ?
C24 C25 C26 121.9(6) . . ?
C24 C25 H25 119.1 . . ?
C26 C25 H25 119.1 . . ?
C25 C24 C23 119.1(6) . . ?
C25 C24 H24 120.5 . . ?
C23 C24 H24 120.5 . . ?
C35 C38 H01P 109.5 . . ?
C35 C38 H01Q 109.5 . . ?
H01P C38 H01Q 109.5 . . ?
C35 C38 H01R 109.5 . . ?
H01P C38 H01R 109.5 . . ?
H01Q C38 H01R 109.5 . . ?
C39 C40 H11S 109.5 . . ?
C39 C40 H11T 109.5 . . ?
H11S C40 H11T 109.5 . . ?
C39 C40 H01U 109.5 . . ?
H11S C40 H01U 109.5 . . ?
H11T C40 H01U 109.5 . . ?
C39 C41 H01V 109.5 . . ?
C39 C41 H01W 109.5 . . ?
H01V C41 H01W 109.5 . . ?
C39 C41 H11W 109.5 . . ?
H01V C41 H11W 109.5 . . ?
H01W C41 H11W 109.5 . . ?
C39 C42 H01$ 109.5 . . ?
C39 C42 H01 109.5 . . ?
H01$ C42 H01 109.5 . . ?
C39 C42 H01T 109.5 . . ?
H01$ C42 H01T 109.5 . . ?
H01 C42 H01T 109.5 . . ?

loop_
_geom_bond_atom_site_label_1
_geom_bond_atom_site_label_2
_geom_bond_distance
_geom_bond_site_symmetry_2
_geom_bond_publ_flag
Se1 C1 1.918(5) . ?
Se1 Se2 2.3432(9) . ?
Se2 C22 1.913(5) . ?
O1 C9 1.369(6) . ?
O1 H021 0.8200 . ?
O2 C30 1.368(6) . ?
O2 H2O2 0.8200 . ?
N2 C27 1.387(7) . ?
N2 C28 1.450(7) . ?
N2 H0N2 0.8600 . ?
N1 C6 1.411(6) . ?
N1 C7 1.459(6) . ?
N1 H0N1 0.8600 . ?
C11 C10 1.397(7) . ?
C11 C12 1.400(7) . ?
C11 H11 0.9300 . ?
C33 C34 1.385(7) . ?
C33 C32 1.394(7) . ?
C33 C39 1.514(9) . ?
C32 C31 1.387(7) . ?
C32 H32 0.9300 . ?
C13 C12 1.386(7) . ?
C13 C8 1.394(7) . ?
C13 H13 0.9300 . ?
C12 C18 1.542(7) . ?
C31 C30 1.403(7) . ?
C31 C35 1.548(7) . ?
C29 C34 1.388(7) . ?
C29 C30 1.407(7) . ?
C29 C28 1.504(7) . ?
C8 C9 1.389(8) . ?
C8 C7 1.504(7) . ?
C10 C9 1.412(7) . ?
C10 C14 1.535(8) . ?
C6 C5 1.375(7) . ?
C6 C1 1.409(7) . ?
C7 H7A 0.9700 . ?
C7 H7B 0.9700 . ?
C34 H34 0.9300 . ?
C1 C2 1.383(7) . ?
C18 C19 1.511(7) . ?
C18 C20 1.526(7) . ?
C18 C21 1.533(7) . ?
C5 C4 1.394(7) . ?
C5 H5 0.9300 . ?
C36 C35 1.544(7) . ?
C36 H00D 0.9600 . ?
C36 H00E 0.9600 . ?
C36 H00F 0.9600 . ?
C28 H28A 0.9700 . ?
C28 H28B 0.9700 . ?
C27 C26 1.410(7) . ?
C27 C22 1.418(8) . ?
C39 C40 1.442(14) . ?
C39 C42 1.482(15) . ?
C39 C41 1.511(15) . ?
C35 C38 1.519(8) . ?
C35 C37 1.524(8) . ?
C14 C17 1.524(8) . ?
C14 C16 1.538(8) . ?
C14 C15 1.541(7) . ?
C2 C3 1.379(8) . ?
C2 H2 0.9300 . ?
C20 H212 0.9600 . ?
C20 H112 0.9600 . ?
C20 H00I 0.9600 . ?
C22 C23 1.377(8) . ?
C15 H00K 0.9600 . ?
C15 H00L 0.9600 . ?
C15 H00M 0.9600 . ?
C26 C25 1.387(8) . ?
C26 H26 0.9300 . ?
C4 C3 1.372(8) . ?
C4 H4 0.9300 . ?
C37 H01A 0.9600 . ?
C37 H01B 0.9600 . ?
C37 H01C 0.9600 . ?
C17 H01D 0.9600 . ?
C17 H01E 0.9600 . ?
C17 H01F 0.9600 . ?
C3 H3 0.9300 . ?
C16 H01G 0.9600 . ?
C16 H01H 0.9600 . ?
C16 H01I 0.9600 . ?
C23 C24 1.385(9) . ?
C23 H23 0.9300 . ?
C21 H01J 0.9600 . ?
C21 H01K 0.9600 . ?
C21 H01L 0.9600 . ?
C19 H01M 0.9600 . ?
C19 H01N 0.9600 . ?
C19 H01O 0.9600 . ?
C25 C24 1.376(10) . ?
C25 H25 0.9300 . ?
C24 H24 0.9300 . ?
C38 H01P 0.9600 . ?
C38 H01Q 0.9600 . ?
C38 H01R 0.9600 . ?
C40 H11S 0.9600 . ?
C40 H11T 0.9600 . ?
C40 H01U 0.9600 . ?
C41 H01V 0.9600 . ?
C41 H01W 0.9600 . ?
C41 H11W 0.9600 . ?
C42 H01$ 0.9600 . ?
C42 H01 0.9600 . ?
C42 H01T 0.9600 . ?
